data_4331132
loop_
_publ_author_name
'Shengwen Liang'
'Haoshuang Wang'
'Tapash Deb'
'Jeffrey L. Petersen'
'Gordon T. Yee'
'Michael P. Jensen'

_publ_section_title
;
 Structural and Spectroscopic Trends in a Series of Half-Sandwich
 Scorpionate Complexes
;
_journal_name_full 'Inorganic Chemistry'
_journal_page_first 12707
_journal_page_last 12719
_journal_paper_doi 10.1021/ic301409s
_journal_volume 51
_journal_year 2012
_chemical_formula_sum 'C34 H31 B2 F8 Mn N9'
_chemical_formula_weight 794.24
_chemical_name_systematic
; 
 ? 
;
_space_group_IT_number 2
_symmetry_cell_setting triclinic
_symmetry_space_group_name_Hall '-P 1'
_symmetry_space_group_name_H-M 'P -1'
_atom_sites_solution_hydrogens geom
_atom_sites_solution_primary direct
_atom_sites_solution_secondary difmap
_audit_creation_method SHELXL-97
_cell_angle_alpha 67.315(1)
_cell_angle_beta 70.336(1)
_cell_angle_gamma 73.350(1)
_cell_formula_units_Z 2
_cell_length_a 12.6467(9)
_cell_length_b 12.9873(9)
_cell_length_c 13.4015(9)
_cell_measurement_reflns_used 8848
_cell_measurement_temperature 293(2)
_cell_measurement_theta_max 27.56
_cell_measurement_theta_min 2.66
_cell_volume 1881.1(2)
_computing_structure_refinement 'SHELXL-97 (Sheldrick, 1997)'
_computing_structure_solution 'SHELXS-97 (Sheldrick, 1990)'
_diffrn_ambient_temperature 293(2)
_diffrn_measured_fraction_theta_full 0.951
_diffrn_measured_fraction_theta_max 0.951
_diffrn_radiation_monochromator graphite
_diffrn_radiation_source 'fine-focus sealed tube'
_diffrn_radiation_type MoK\a
_diffrn_radiation_wavelength 0.71073
_diffrn_reflns_av_R_equivalents 0.0340
_diffrn_reflns_av_sigmaI/netI 0.0615
_diffrn_reflns_limit_h_max 16
_diffrn_reflns_limit_h_min -15
_diffrn_reflns_limit_k_max 16
_diffrn_reflns_limit_k_min -15
_diffrn_reflns_limit_l_max 17
_diffrn_reflns_limit_l_min -17
_diffrn_reflns_number 13066
_diffrn_reflns_theta_full 27.56
_diffrn_reflns_theta_max 27.56
_diffrn_reflns_theta_min 2.10
_diffrn_standards_decay_% none
_exptl_absorpt_coefficient_mu 0.429
_exptl_absorpt_correction_T_max 0.847
_exptl_absorpt_correction_T_min 0.802
_exptl_absorpt_correction_type semi-empirical
_exptl_absorpt_process_details SADABS
_exptl_crystal_colour 'pale amber'
_exptl_crystal_density_diffrn 1.402
_exptl_crystal_description 'irregular fragment'
_exptl_crystal_F_000 810
_exptl_crystal_size_max 0.54
_exptl_crystal_size_mid 0.42
_exptl_crystal_size_min 0.40
_refine_diff_density_max 0.355
_refine_diff_density_min -0.231
_refine_diff_density_rms 0.060
_refine_ls_extinction_method none
_refine_ls_goodness_of_fit_ref 1.025
_refine_ls_hydrogen_treatment riding
_refine_ls_matrix_type full
_refine_ls_number_parameters 546
_refine_ls_number_reflns 8270
_refine_ls_number_restraints 74
_refine_ls_restrained_S_all 1.052
_refine_ls_R_factor_all 0.0643
_refine_ls_R_factor_gt 0.0546
_refine_ls_shift/su_max 0.038
_refine_ls_shift/su_mean 0.002
_refine_ls_structure_factor_coef Fsqd
_refine_ls_weighting_details 'calc w=1/[\s^2^(Fo^2^)+(0.0932P)^2^+0.2493P] where P=(Fo^2^+2Fc^2^)/3'
_refine_ls_weighting_scheme calc
_refine_ls_wR_factor_gt 0.1524
_refine_ls_wR_factor_ref 0.1642
_reflns_number_gt 6823
_reflns_number_total 8270
_reflns_threshold_expression >2sigma(I)
_cod_data_source_file ic301409s_si_002_1.cif
_cod_data_source_block 2Mn
_cod_database_code 4331132

loop_
_symmetry_equiv_pos_as_xyz
'x, y, z'
'-x, -y, -z'

loop_
_atom_site_label
_atom_site_type_symbol
_atom_site_fract_x
_atom_site_fract_y
_atom_site_fract_z
_atom_site_U_iso_or_equiv
_atom_site_adp_type
_atom_site_occupancy
_atom_site_symmetry_multiplicity
_atom_site_calc_flag
_atom_site_refinement_flags
_atom_site_disorder_assembly
_atom_site_disorder_group
Mn1 Mn 0.20735(3) 0.39910(2) 0.20222(2) 0.04855(12) Uani 1 1 d . . .
N1 N 0.22536(17) 0.54403(14) 0.25116(14) 0.0551(4) Uani 1 1 d . . .
N2 N 0.21546(18) 0.64962(15) 0.17534(15) 0.0595(4) Uani 1 1 d . . .
N3 N 0.05834(15) 0.53347(13) 0.14440(14) 0.0504(4) Uani 1 1 d . . .
N4 N 0.07462(16) 0.64340(14) 0.09787(15) 0.0555(4) Uani 1 1 d . . .
N5 N 0.30413(15) 0.50075(14) 0.02986(13) 0.0511(4) Uani 1 1 d . . .
N6 N 0.27146(16) 0.61584(14) -0.00064(14) 0.0543(4) Uani 1 1 d . . .
N7 N 0.20936(17) 0.26718(17) 0.13539(18) 0.0627(4) Uani 1 1 d . . .
N8 N 0.34995(18) 0.28999(16) 0.27678(16) 0.0618(4) Uani 1 1 d . . .
N9 N 0.09330(19) 0.30549(18) 0.35926(17) 0.0662(5) Uani 1 1 d . . .
C1 C 0.2566(2) 0.5560(2) 0.33189(18) 0.0602(5) Uani 1 1 d . . .
C2 C 0.2663(3) 0.6691(2) 0.3050(2) 0.0802(8) Uani 1 1 d . . .
H2 H 0.2871 0.6992 0.3469 0.096 Uiso 1 1 calc R . .
C3 C 0.2394(3) 0.7254(2) 0.2060(2) 0.0741(7) Uani 1 1 d . . .
H3 H 0.2378 0.8023 0.1665 0.089 Uiso 1 1 calc R . .
C4 C 0.2783(2) 0.4597(2) 0.42998(18) 0.0638(5) Uani 1 1 d . . .
C5 C 0.1966(3) 0.3937(3) 0.4986(2) 0.0787(7) Uani 1 1 d . . .
H5 H 0.1250 0.4116 0.4851 0.094 Uiso 1 1 calc R . .
C6 C 0.2225(4) 0.2997(3) 0.5886(3) 0.0975(10) Uani 1 1 d . . .
H6 H 0.1680 0.2546 0.6348 0.117 Uiso 1 1 calc R . .
C7 C 0.3261(4) 0.2738(3) 0.6090(3) 0.1039(11) Uani 1 1 d . . .
H7 H 0.3432 0.2098 0.6678 0.125 Uiso 1 1 calc R . .
C8 C 0.4063(3) 0.3411(3) 0.5438(3) 0.0978(10) Uani 1 1 d . . .
H8 H 0.4765 0.3241 0.5600 0.117 Uiso 1 1 calc R . .
C9 C 0.3829(3) 0.4337(3) 0.4544(2) 0.0809(7) Uani 1 1 d . . .
H9 H 0.4375 0.4792 0.4102 0.097 Uiso 1 1 calc R . .
C10 C -0.05445(18) 0.54031(19) 0.16942(17) 0.0551(4) Uani 1 1 d . . .
C11 C -0.1083(2) 0.6550(2) 0.1405(2) 0.0730(6) Uani 1 1 d . . .
H11 H -0.1862 0.6824 0.1502 0.088 Uiso 1 1 calc R . .
C12 C -0.0248(2) 0.7172(2) 0.0962(2) 0.0690(6) Uani 1 1 d . . .
H12 H -0.0341 0.7960 0.0695 0.083 Uiso 1 1 calc R . .
C13 C -0.10550(18) 0.43757(19) 0.22224(17) 0.0554(5) Uani 1 1 d . . .
C14 C -0.0655(2) 0.3498(2) 0.1773(2) 0.0647(5) Uani 1 1 d . . .
H14 H -0.0101 0.3583 0.1096 0.078 Uiso 1 1 calc R . .
C15 C -0.1076(2) 0.2493(2) 0.2323(3) 0.0794(7) Uani 1 1 d . . .
H15 H -0.0795 0.1901 0.2023 0.095 Uiso 1 1 calc R . .
C16 C -0.1916(3) 0.2373(3) 0.3320(3) 0.0868(8) Uani 1 1 d . . .
H16 H -0.2190 0.1695 0.3700 0.104 Uiso 1 1 calc R . .
C17 C -0.2346(3) 0.3266(3) 0.3749(2) 0.0832(8) Uani 1 1 d . . .
H17 H -0.2925 0.3195 0.4408 0.100 Uiso 1 1 calc R . .
C18 C -0.1921(2) 0.4257(2) 0.32091(19) 0.0693(6) Uani 1 1 d . . .
H18 H -0.2213 0.4853 0.3504 0.083 Uiso 1 1 calc R . .
C19 C 0.37385(18) 0.48082(19) -0.06349(16) 0.0537(4) Uani 1 1 d . . .
C20 C 0.3840(2) 0.5830(2) -0.15250(19) 0.0670(6) Uani 1 1 d . . .
H20 H 0.4276 0.5916 -0.2257 0.080 Uiso 1 1 calc R . .
C21 C 0.3174(2) 0.6666(2) -0.11001(18) 0.0649(6) Uani 1 1 d . . .
H21 H 0.3057 0.7439 -0.1488 0.078 Uiso 1 1 calc R . .
C22 C 0.42676(17) 0.36591(19) -0.06807(17) 0.0541(4) Uani 1 1 d . . .
C23 C 0.4765(2) 0.2847(2) 0.0144(2) 0.0696(6) Uani 1 1 d . . .
H23 H 0.4801 0.3032 0.0735 0.083 Uiso 1 1 calc R . .
C24 C 0.5212(2) 0.1754(3) 0.0088(3) 0.0851(8) Uani 1 1 d . . .
H24 H 0.5536 0.1207 0.0648 0.102 Uiso 1 1 calc R . .
C25 C 0.5175(3) 0.1480(3) -0.0785(3) 0.0858(8) Uani 1 1 d . . .
H25 H 0.5475 0.0747 -0.0816 0.103 Uiso 1 1 calc R . .
C26 C 0.4699(3) 0.2277(3) -0.1619(3) 0.0799(7) Uani 1 1 d . . .
H26 H 0.4680 0.2086 -0.2213 0.096 Uiso 1 1 calc R . .
C27 C 0.4249(2) 0.3367(2) -0.1572(2) 0.0654(5) Uani 1 1 d . . .
H27 H 0.3931 0.3909 -0.2139 0.078 Uiso 1 1 calc R . .
C28 C 0.1849(2) 0.67166(16) 0.07339(17) 0.0556(5) Uani 1 1 d . . .
H28 H 0.1783 0.7535 0.0343 0.067 Uiso 1 1 calc R . .
C29 C 0.2085(2) 0.1874(2) 0.1213(2) 0.0627(5) Uani 1 1 d . . .
C30 C 0.2045(3) 0.0850(3) 0.1035(3) 0.0938(10) Uani 1 1 d . . .
H30A H 0.1266 0.0756 0.1242 0.141 Uiso 1 1 calc R . .
H30B H 0.2468 0.0206 0.1486 0.141 Uiso 1 1 calc R . .
H30C H 0.2376 0.0913 0.0260 0.141 Uiso 1 1 calc R . .
C31 C 0.4100(2) 0.2206(2) 0.32259(19) 0.0618(5) Uani 1 1 d . . .
C32 C 0.4884(3) 0.1316(3) 0.3817(3) 0.0962(10) Uani 1 1 d . . .
H32A H 0.5399 0.0902 0.3331 0.144 Uiso 1 1 calc R . .
H32B H 0.4460 0.0810 0.4464 0.144 Uiso 1 1 calc R . .
H32C H 0.5311 0.1649 0.4046 0.144 Uiso 1 1 calc R . .
C33 C 0.0590(2) 0.2339(2) 0.4342(2) 0.0682(6) Uani 1 1 d . . .
C34 C 0.0171(4) 0.1429(3) 0.5320(3) 0.1114(12) Uani 1 1 d . . .
H34A H 0.0762 0.0768 0.5398 0.167 Uiso 1 1 calc R . .
H34B H -0.0478 0.1256 0.5238 0.167 Uiso 1 1 calc R . .
H34C H -0.0048 0.1659 0.5972 0.167 Uiso 1 1 calc R . .
B1 B 0.3170(3) 0.9501(2) 0.3641(2) 0.0710(7) Uani 1 1 d D . .
F1 F 0.3798(2) 1.01155(19) 0.26572(16) 0.1073(6) Uani 1 1 d D A .
F2 F 0.2465(8) 1.0182(5) 0.4165(8) 0.160(4) Uani 0.566(15) 1 d PD A 1
F3 F 0.2601(9) 0.8916(6) 0.3412(5) 0.145(4) Uani 0.566(15) 1 d PD A 1
F4 F 0.3888(5) 0.8768(8) 0.4243(7) 0.156(5) Uani 0.566(15) 1 d PD A 1
F2' F 0.2079(6) 0.9667(14) 0.3611(7) 0.176(8) Uani 0.434(15) 1 d PD A 2
F3' F 0.3147(10) 0.9765(10) 0.4548(5) 0.130(5) Uani 0.434(15) 1 d PD A 2
F4' F 0.3570(10) 0.8372(4) 0.3901(7) 0.130(5) Uani 0.434(15) 1 d PD A 2
B2 B 0.8238(4) 0.0091(3) 0.1487(3) 0.1035(13) Uani 1 1 d D . .
F5 F 0.7428(3) 0.0548(3) 0.2208(3) 0.1908(16) Uani 1 1 d DU B .
F6 F 0.9146(5) -0.0440(6) 0.1935(6) 0.217(3) Uani 0.731(9) 1 d PDU B 1
F7 F 0.7883(5) -0.0777(3) 0.1434(4) 0.1389(19) Uani 0.731(9) 1 d PDU B 1
F8 F 0.8483(7) 0.0804(3) 0.0500(5) 0.233(5) Uani 0.731(9) 1 d PDU B 1
F6' F 0.9104(8) 0.0793(10) 0.1061(9) 0.126(5) Uani 0.269(9) 1 d PDU B 2
F7' F 0.8735(14) -0.0919(6) 0.1832(10) 0.275(18) Uani 0.269(9) 1 d PDU B 2
F8' F 0.7908(12) 0.0364(16) 0.0551(9) 0.282(16) Uani 0.269(9) 1 d PDU B 2

loop_
_atom_site_aniso_label
_atom_site_aniso_U_11
_atom_site_aniso_U_22
_atom_site_aniso_U_33
_atom_site_aniso_U_23
_atom_site_aniso_U_13
_atom_site_aniso_U_12
Mn1 0.0574(2) 0.03798(17) 0.04974(19) -0.00994(12) -0.01649(13) -0.01031(12)
N1 0.0729(11) 0.0457(9) 0.0509(9) -0.0143(7) -0.0169(8) -0.0170(8)
N2 0.0838(12) 0.0436(9) 0.0547(9) -0.0135(7) -0.0163(8) -0.0218(8)
N3 0.0563(9) 0.0403(8) 0.0528(8) -0.0129(7) -0.0149(7) -0.0075(7)
N4 0.0666(10) 0.0379(8) 0.0565(9) -0.0125(7) -0.0159(8) -0.0050(7)
N5 0.0574(9) 0.0464(8) 0.0479(8) -0.0125(7) -0.0125(7) -0.0118(7)
N6 0.0657(10) 0.0447(9) 0.0491(8) -0.0087(7) -0.0118(7) -0.0168(7)
N7 0.0660(11) 0.0534(10) 0.0744(12) -0.0245(9) -0.0209(9) -0.0098(8)
N8 0.0700(11) 0.0528(10) 0.0611(10) -0.0113(8) -0.0242(9) -0.0100(9)
N9 0.0708(12) 0.0654(12) 0.0624(11) -0.0133(9) -0.0168(9) -0.0227(10)
C1 0.0725(13) 0.0627(13) 0.0539(11) -0.0242(10) -0.0113(9) -0.0228(10)
C2 0.116(2) 0.0716(16) 0.0747(15) -0.0311(13) -0.0245(15) -0.0374(15)
C3 0.108(2) 0.0536(12) 0.0707(14) -0.0209(11) -0.0183(13) -0.0339(13)
C4 0.0834(15) 0.0665(13) 0.0518(10) -0.0249(10) -0.0185(10) -0.0188(11)
C5 0.105(2) 0.0874(18) 0.0584(13) -0.0185(12) -0.0239(13) -0.0417(16)
C6 0.146(3) 0.092(2) 0.0682(16) -0.0121(15) -0.0341(18) -0.053(2)
C7 0.155(4) 0.088(2) 0.0753(19) -0.0134(16) -0.054(2) -0.019(2)
C8 0.107(2) 0.110(3) 0.0780(19) -0.0300(19) -0.0393(18) -0.003(2)
C9 0.0793(17) 0.101(2) 0.0650(14) -0.0337(14) -0.0161(12) -0.0135(15)
C10 0.0554(11) 0.0552(11) 0.0477(10) -0.0158(8) -0.0111(8) -0.0034(9)
C11 0.0599(13) 0.0612(14) 0.0732(15) -0.0145(11) -0.0096(11) 0.0067(11)
C12 0.0731(14) 0.0483(11) 0.0651(13) -0.0149(10) -0.0106(11) 0.0059(10)
C13 0.0489(10) 0.0620(12) 0.0515(10) -0.0141(9) -0.0149(8) -0.0078(9)
C14 0.0580(12) 0.0680(14) 0.0701(13) -0.0244(11) -0.0168(10) -0.0109(10)
C15 0.0747(16) 0.0704(16) 0.100(2) -0.0268(15) -0.0283(15) -0.0160(13)
C16 0.0861(19) 0.0827(19) 0.0886(19) -0.0014(15) -0.0306(16) -0.0371(16)
C17 0.0741(16) 0.108(2) 0.0599(13) -0.0130(14) -0.0096(12) -0.0346(16)
C18 0.0641(13) 0.0825(17) 0.0558(12) -0.0197(11) -0.0089(10) -0.0166(12)
C19 0.0526(10) 0.0615(12) 0.0500(10) -0.0176(9) -0.0113(8) -0.0172(9)
C20 0.0790(15) 0.0683(14) 0.0488(11) -0.0136(10) -0.0044(10) -0.0275(12)
C21 0.0800(15) 0.0584(12) 0.0506(11) -0.0049(9) -0.0101(10) -0.0295(11)
C22 0.0455(9) 0.0628(12) 0.0526(10) -0.0196(9) -0.0072(8) -0.0125(8)
C23 0.0595(13) 0.0839(17) 0.0584(12) -0.0243(12) -0.0152(10) -0.0007(11)
C24 0.0708(16) 0.0796(18) 0.0757(16) -0.0119(14) -0.0154(13) 0.0067(13)
C25 0.0788(17) 0.0712(17) 0.095(2) -0.0352(15) -0.0036(15) -0.0054(13)
C26 0.0846(18) 0.0817(18) 0.0835(17) -0.0417(15) -0.0154(14) -0.0158(14)
C27 0.0645(13) 0.0738(15) 0.0611(12) -0.0267(11) -0.0149(10) -0.0113(11)
C28 0.0736(13) 0.0377(9) 0.0530(10) -0.0098(8) -0.0166(9) -0.0128(9)
C29 0.0640(13) 0.0549(12) 0.0752(14) -0.0260(11) -0.0259(11) -0.0028(10)
C30 0.115(2) 0.0650(16) 0.129(3) -0.0489(18) -0.059(2) 0.0010(16)
C31 0.0658(13) 0.0570(12) 0.0620(12) -0.0144(10) -0.0209(10) -0.0110(10)
C32 0.106(2) 0.0745(18) 0.102(2) -0.0067(16) -0.059(2) 0.0011(16)
C33 0.0708(14) 0.0679(15) 0.0638(13) -0.0150(12) -0.0127(11) -0.0233(12)
C34 0.123(3) 0.097(3) 0.087(2) -0.0012(18) -0.001(2) -0.052(2)
B1 0.0780(18) 0.0569(15) 0.0737(16) -0.0162(13) -0.0153(14) -0.0172(13)
F1 0.1242(16) 0.1066(15) 0.0819(11) -0.0108(10) -0.0084(10) -0.0558(12)
F2 0.158(7) 0.118(4) 0.175(7) -0.090(4) 0.023(5) 0.001(4)
F3 0.168(7) 0.128(6) 0.171(5) -0.064(4) -0.011(5) -0.089(5)
F4 0.124(4) 0.135(7) 0.157(6) 0.045(5) -0.074(4) -0.027(4)
F2' 0.089(5) 0.272(18) 0.143(6) -0.015(8) -0.036(4) -0.060(7)
F3' 0.171(9) 0.158(9) 0.088(4) -0.058(4) 0.003(4) -0.086(8)
F4' 0.149(9) 0.068(3) 0.124(5) -0.018(3) 0.008(5) -0.017(4)
B2 0.141(4) 0.0549(18) 0.099(3) -0.0286(18) -0.015(3) -0.009(2)
F5 0.222(4) 0.137(2) 0.197(3) -0.113(2) 0.049(3) -0.048(2)
F6 0.223(6) 0.205(8) 0.251(7) -0.042(6) -0.122(6) -0.048(6)
F7 0.230(5) 0.077(3) 0.120(3) -0.045(2) -0.047(3) -0.020(3)
F8 0.301(9) 0.060(2) 0.172(6) 0.030(3) 0.043(6) -0.007(3)
F6' 0.139(8) 0.136(10) 0.122(8) -0.066(7) -0.005(6) -0.051(7)
F7' 0.45(4) 0.032(4) 0.121(11) 0.015(5) 0.084(16) 0.038(10)
F8' 0.36(3) 0.43(4) 0.189(19) -0.16(2) -0.069(18) -0.18(3)

loop_
_atom_type_symbol
_atom_type_description
_atom_type_scat_dispersion_real
_atom_type_scat_dispersion_imag
_atom_type_scat_source
C C 0.0033 0.0016 'International Tables Vol C Tables 4.2.6.8 and 6.1.1.4'
H H 0.0000 0.0000 'International Tables Vol C Tables 4.2.6.8 and 6.1.1.4'
B B 0.0013 0.0007 'International Tables Vol C Tables 4.2.6.8 and 6.1.1.4'
N N 0.0061 0.0033 'International Tables Vol C Tables 4.2.6.8 and 6.1.1.4'
F F 0.0171 0.0103 'International Tables Vol C Tables 4.2.6.8 and 6.1.1.4'
Mn Mn 0.3368 0.7283 'International Tables Vol C Tables 4.2.6.8 and 6.1.1.4'

loop_
_geom_angle_atom_site_label_1
_geom_angle_atom_site_label_2
_geom_angle_atom_site_label_3
_geom_angle
N7 Mn1 N8 90.27(7)
N7 Mn1 N9 86.01(8)
N8 Mn1 N9 85.88(8)
N7 Mn1 N5 90.81(7)
N8 Mn1 N5 101.42(7)
N9 Mn1 N5 172.07(7)
N7 Mn1 N3 100.64(7)
N8 Mn1 N3 168.96(6)
N9 Mn1 N3 93.12(7)
N5 Mn1 N3 80.32(6)
N7 Mn1 N1 172.26(7)
N8 Mn1 N1 88.65(7)
N9 Mn1 N1 101.55(7)
N5 Mn1 N1 81.90(6)
N3 Mn1 N1 80.77(6)
C1 N1 N2 104.48(16)
C1 N1 Mn1 138.21(15)
N2 N1 Mn1 116.81(11)
C3 N2 N1 112.28(18)
C3 N2 C28 126.29(19)
N1 N2 C28 121.41(15)
C10 N3 N4 104.88(16)
C10 N3 Mn1 135.43(14)
N4 N3 Mn1 116.86(12)
C12 N4 N3 111.90(19)
C12 N4 C28 125.95(19)
N3 N4 C28 121.31(16)
C19 N5 N6 104.59(16)
C19 N5 Mn1 137.67(14)
N6 N5 Mn1 116.47(12)
C21 N6 N5 111.99(18)
C21 N6 C28 125.25(19)
N5 N6 C28 122.14(16)
C29 N7 Mn1 167.2(2)
C31 N8 Mn1 167.6(2)
C33 N9 Mn1 161.0(2)
N1 C1 C2 110.1(2)
N1 C1 C4 121.85(19)
C2 C1 C4 128.1(2)
C3 C2 C1 106.2(2)
N2 C3 C2 107.0(2)
C5 C4 C9 119.2(3)
C5 C4 C1 121.3(2)
C9 C4 C1 119.5(2)
C4 C5 C6 119.5(3)
C7 C6 C5 120.4(3)
C6 C7 C8 120.5(3)
C7 C8 C9 120.0(3)
C8 C9 C4 120.3(3)
N3 C10 C11 109.8(2)
N3 C10 C13 120.92(18)
C11 C10 C13 129.3(2)
C12 C11 C10 106.7(2)
N4 C12 C11 106.8(2)
C14 C13 C18 119.2(2)
C14 C13 C10 120.66(19)
C18 C13 C10 120.1(2)
C13 C14 C15 120.4(2)
C16 C15 C14 119.8(3)
C17 C16 C15 119.7(3)
C18 C17 C16 120.4(3)
C17 C18 C13 120.4(3)
N5 C19 C20 110.6(2)
N5 C19 C22 122.49(19)
C20 C19 C22 126.92(19)
C21 C20 C19 106.04(19)
N6 C21 C20 106.8(2)
C23 C22 C27 118.9(2)
C23 C22 C19 122.15(19)
C27 C22 C19 118.9(2)
C22 C23 C24 120.0(2)
C25 C24 C23 120.3(3)
C24 C25 C26 120.6(3)
C25 C26 C27 119.7(3)
C26 C27 C22 120.5(2)
N6 C28 N4 111.96(16)
N6 C28 N2 112.36(18)
N4 C28 N2 110.82(17)
N7 C29 C30 178.7(3)
N8 C31 C32 179.4(3)
N9 C33 C34 178.2(3)
F2 B1 F4 111.1(5)
F2 B1 F2' 65.7(5)
F4 B1 F2' 139.2(5)
F2 B1 F4' 136.3(5)
F4 B1 F4' 45.1(4)
F2' B1 F4' 107.0(5)
F2 B1 F3 110.8(5)
F4 B1 F3 109.1(5)
F2' B1 F3 47.2(5)
F4' B1 F3 65.1(5)
F2 B1 F1 109.3(4)
F4 B1 F1 108.2(4)
F2' B1 F1 111.0(4)
F4' B1 F1 113.2(4)
F3 B1 F1 108.4(4)
F2 B1 F3' 46.5(4)
F4 B1 F3' 66.0(5)
F2' B1 F3' 107.0(5)
F4' B1 F3' 104.7(5)
F3 B1 F3' 137.2(4)
F1 B1 F3' 113.5(4)
F7' B2 F8 127.3(6)
F7' B2 F5 119.4(6)
F8 B2 F5 113.0(4)
F7' B2 F8' 115.2(7)
F8 B2 F8' 45.5(6)
F5 B2 F8' 110.0(7)
F7' B2 F6 44.1(9)
F8 B2 F6 114.2(6)
F5 B2 F6 108.1(5)
F8' B2 F6 141.7(8)
F7' B2 F7 59.1(10)
F8 B2 F7 108.9(5)
F5 B2 F7 108.8(4)
F8' B2 F7 67.4(8)
F6 B2 F7 103.1(4)
F7' B2 F6' 106.4(8)
F8 B2 F6' 54.0(5)
F5 B2 F6' 103.6(4)
F8' B2 F6' 99.3(6)
F6 B2 F6' 68.2(6)
F7 B2 F6' 147.5(5)

loop_
_geom_bond_atom_site_label_1
_geom_bond_atom_site_label_2
_geom_bond_distance
Mn1 N7 2.2094(18)
Mn1 N8 2.2170(19)
Mn1 N9 2.231(2)
Mn1 N5 2.2908(17)
Mn1 N3 2.2918(17)
Mn1 N1 2.3072(16)
N1 C1 1.343(3)
N1 N2 1.357(2)
N2 C3 1.340(3)
N2 C28 1.445(3)
N3 C10 1.336(3)
N3 N4 1.366(2)
N4 C12 1.346(3)
N4 C28 1.442(3)
N5 C19 1.336(3)
N5 N6 1.364(2)
N6 C21 1.350(3)
N6 C28 1.441(3)
N7 C29 1.127(3)
N8 C31 1.123(3)
N9 C33 1.131(3)
C1 C2 1.403(3)
C1 C4 1.465(3)
C2 C3 1.351(4)
C4 C5 1.381(4)
C4 C9 1.386(4)
C5 C6 1.397(4)
C6 C7 1.350(6)
C7 C8 1.370(6)
C8 C9 1.376(5)
C10 C11 1.408(3)
C10 C13 1.468(3)
C11 C12 1.348(4)
C13 C14 1.383(3)
C13 C18 1.391(3)
C14 C15 1.387(4)
C15 C16 1.385(5)
C16 C17 1.383(5)
C17 C18 1.373(4)
C19 C20 1.405(3)
C19 C22 1.466(3)
C20 C21 1.357(4)
C22 C23 1.385(3)
C22 C27 1.394(3)
C23 C24 1.391(4)
C24 C25 1.366(4)
C25 C26 1.373(4)
C26 C27 1.384(4)
C29 C30 1.455(3)
C31 C32 1.453(4)
C33 C34 1.446(4)
B1 F2 1.294(5)
B1 F4 1.336(5)
B1 F2' 1.347(5)
B1 F4' 1.352(5)
B1 F3 1.354(5)
B1 F1 1.361(3)
B1 F3' 1.373(5)
B2 F7' 1.260(7)
B2 F8 1.283(5)
B2 F5 1.328(4)
B2 F8' 1.341(8)
B2 F6 1.359(6)
B2 F7 1.361(5)
B2 F6' 1.451(7)
